data_1521853
loop_
_publ_author_name
'Roennebro, E.'
'Noreus, D.'
'Kadir, K.'
'Reiser, A.'
'Bogdanovic, B.'

_publ_section_title
;
 Investigation of the perovskite related structures of Na Mg H3, Na Mg F3
 and Na3 Al H6
;
_journal_name_full 'Journal of Alloys Compd.'
_journal_page_first 101
_journal_page_last 106
_journal_volume 299
_journal_year 2000
_chemical_formula_sum 'D3 Mg Na'
_chemical_name_systematic 'Na Mg D3'
_space_group_IT_number 62
_symmetry_space_group_name_Hall '-P 2ac 2n'
_symmetry_space_group_name_H-M 'P n m a'
_cell_angle_alpha 90
_cell_angle_beta 90
_cell_angle_gamma 90
_cell_formula_units_Z 4
_cell_length_a 5.465
_cell_length_b 7.694
_cell_length_c 5.412
_cell_volume 227.562
_citation_journal_id_ASTM JALCEU
_cod_data_source_file Roennebro_JALCEU_2000_1289.cif
_cod_data_source_block D3Mg1Na1
_cod_original_cell_volume 227.5622
_cod_original_formula_sum 'D3 Mg1 Na1'
_cod_database_code 1521853

loop_
_symmetry_equiv_pos_as_xyz
x,y,z
-x+1/2,-y,z+1/2
x+1/2,-y+1/2,-z+1/2
-x,y+1/2,-z
-x,-y,-z
x-1/2,y,-z-1/2
-x-1/2,y-1/2,z-1/2
x,-y-1/2,z

loop_
_atom_site_label
_atom_site_type_symbol
_atom_site_fract_x
_atom_site_fract_y
_atom_site_fract_z
_atom_site_occupancy
_atom_site_U_iso_or_equiv
Mg1 Mg+2 0 0 0.5 1 0.0
D1 D-1 0.064 0.25 0.483 1 0.0
D2 D-1 0.292 0.04 0.708 1 0.0
Na1 Na+1 0.015 0.25 -0.018 1 0.0
